data_4502405
loop_
_publ_author_name
'Zhong, Di-Chang'
'Lu, Wen-Guan'
'Jiang, Long'
'Feng, Xiao-Long'
'Lu, Tong-Bu'

_publ_section_title
;
 Three Coordination Polymers Based on 1H-Tetrazole (HTz) Generated via in
 Situ Decarboxylation: Synthesis, Structures, and Selective Gas Adsorption
 Properties
;
_journal_issue 2
_journal_name_full 'Crystal Growth &amp; Design'
_journal_page_first 739
_journal_paper_doi 10.1021/cg901128k
_journal_volume 10
_journal_year 2010
_chemical_formula_sum 'C6 H10 N24 O2 Zn3'
_chemical_formula_weight 646.50
_chemical_name_systematic
; 
 ? 
;
_space_group_IT_number 147
_symmetry_cell_setting trigonal
_symmetry_space_group_name_Hall '-P 3'
_symmetry_space_group_name_H-M 'P -3'
_atom_sites_solution_hydrogens geom
_atom_sites_solution_primary direct
_atom_sites_solution_secondary difmap
_audit_creation_method SHELXL-97
_cell_angle_alpha 90.00
_cell_angle_beta 90.00
_cell_angle_gamma 120.00
_cell_formula_units_Z 1
_cell_length_a 9.4502(9)
_cell_length_b 9.4502(9)
_cell_length_c 6.3642(11)
_cell_measurement_reflns_used 1436
_cell_measurement_temperature 173(2)
_cell_measurement_theta_max 26.90
_cell_measurement_theta_min 2.49
_cell_volume 492.22(11)
_computing_cell_refinement 'Bruker SMART'
_computing_data_collection 'Bruker SMART'
_computing_data_reduction 'Bruker SAINT'
_computing_molecular_graphics 'Bruker SHELXTL'
_computing_publication_material 'Bruker SHELXTL'
_computing_structure_refinement 'SHELXL-97 (Sheldrick, 1997)'
_computing_structure_solution 'SHELXS-97 (Sheldrick, 1990)'
_diffrn_ambient_temperature 173(2)
_diffrn_measured_fraction_theta_full 1.000
_diffrn_measured_fraction_theta_max 1.000
_diffrn_measurement_device_type 'CCD area detector'
_diffrn_measurement_method 'phi and omega scans'
_diffrn_radiation_monochromator graphite
_diffrn_radiation_source 'fine-focus sealed tube'
_diffrn_radiation_type MoK\a
_diffrn_radiation_wavelength 0.71073
_diffrn_reflns_av_R_equivalents 0.0237
_diffrn_reflns_av_sigmaI/netI 0.0244
_diffrn_reflns_limit_h_max 11
_diffrn_reflns_limit_h_min -11
_diffrn_reflns_limit_k_max 12
_diffrn_reflns_limit_k_min -9
_diffrn_reflns_limit_l_max 4
_diffrn_reflns_limit_l_min -8
_diffrn_reflns_number 2403
_diffrn_reflns_theta_full 26.96
_diffrn_reflns_theta_max 26.96
_diffrn_reflns_theta_min 2.49
_diffrn_standards_decay_% 0
_diffrn_standards_interval_count 0
_diffrn_standards_interval_time 0
_diffrn_standards_number 0
_exptl_absorpt_coefficient_mu 3.696
_exptl_absorpt_correction_T_max 0.6866
_exptl_absorpt_correction_T_min 0.4243
_exptl_absorpt_correction_type multi-scan
_exptl_absorpt_process_details 'SADABS (SHELDRICK, 1996)'
_exptl_crystal_colour colorless
_exptl_crystal_density_diffrn 2.181
_exptl_crystal_density_method 'not measured'
_exptl_crystal_description block
_exptl_crystal_F_000 320
_exptl_crystal_size_max 0.28
_exptl_crystal_size_mid 0.16
_exptl_crystal_size_min 0.11
_refine_diff_density_max 0.563
_refine_diff_density_min -0.717
_refine_diff_density_rms 0.103
_refine_ls_extinction_method none
_refine_ls_goodness_of_fit_ref 1.023
_refine_ls_hydrogen_treatment constr
_refine_ls_matrix_type full
_refine_ls_number_parameters 54
_refine_ls_number_reflns 720
_refine_ls_number_restraints 1
_refine_ls_restrained_S_all 1.024
_refine_ls_R_factor_all 0.0354
_refine_ls_R_factor_gt 0.0278
_refine_ls_shift/su_max 0.000
_refine_ls_shift/su_mean 0.000
_refine_ls_structure_factor_coef Fsqd
_refine_ls_weighting_details 'calc w=1/[\s^2^(Fo^2^)+(0.0444P)^2^+0.5611P] where P=(Fo^2^+2Fc^2^)/3'
_refine_ls_weighting_scheme calc
_refine_ls_wR_factor_gt 0.0694
_refine_ls_wR_factor_ref 0.0742
_reflns_number_gt 609
_reflns_number_total 720
_reflns_threshold_expression >2sigma(I)
_cod_data_source_file cg901128k_si_002.cif
_cod_data_source_block l905091m
_cod_depositor_comments
;
The following automatic conversions were performed:

'_symmetry_cell_setting' value 'Trigonal' changed to 'trigonal'
according to /home/saulius/struct/CIF-dictionaries/cif_core.dic
dictionary named 'cif_core.dic' version 2.4.2 from 2011-04-26.

Automatic conversion script
Id: cif_fix_values 1715 2011-07-08 13:25:40Z adriana 
;
_cod_original_sg_symbol_H-M P-3
_cod_database_code 4502405

loop_
_symmetry_equiv_pos_as_xyz
'x, y, z'
'-y, x-y, z'
'-x+y, -x, z'
'-x, -y, -z'
'y, -x+y, -z'
'x-y, x, -z'

loop_
_atom_site_label
_atom_site_type_symbol
_atom_site_fract_x
_atom_site_fract_y
_atom_site_fract_z
_atom_site_U_iso_or_equiv
_atom_site_adp_type
_atom_site_occupancy
_atom_site_symmetry_multiplicity
_atom_site_calc_flag
_atom_site_refinement_flags
Zn1 Zn 0.0000 1.0000 0.0000 0.0109(2) Uani 1 6 d S
Zn2 Zn 0.3333 0.6667 0.47533(8) 0.01267(19) Uani 1 3 d SU
N4 N 0.1602(3) 0.9497(3) 0.1911(4) 0.0138(5) Uani 1 1 d .
N3 N 0.3250(3) 1.0500(3) 0.1954(4) 0.0170(5) Uani 1 1 d .
N2 N 0.3920(3) 0.9755(3) 0.2875(4) 0.0178(5) Uani 1 1 d .
N1 N 0.2732(3) 0.8240(3) 0.3456(4) 0.0151(5) Uani 1 1 d .
O1 O 0.3333 0.6667 0.7876(6) 0.0293(9) Uani 1 3 d SU
H1B H 0.3092 0.7297 0.8544 0.035 Uiso 0.33 1 d PR
H1A H 0.3574 0.6037 0.8544 0.035 Uiso 0.33 1 d PR
C1 C 0.1336(3) 0.8134(3) 0.2847(4) 0.0156(6) Uani 1 1 d .
H1 H 0.0287 0.7203 0.3055 0.019 Uiso 1 1 calc R

loop_
_atom_site_aniso_label
_atom_site_aniso_U_11
_atom_site_aniso_U_22
_atom_site_aniso_U_33
_atom_site_aniso_U_23
_atom_site_aniso_U_13
_atom_site_aniso_U_12
Zn1 0.0093(3) 0.0093(3) 0.0142(4) 0.000 0.000 0.00464(13)
Zn2 0.0109(2) 0.0109(2) 0.0162(3) 0.000 0.000 0.00546(11)
N4 0.0099(11) 0.0126(11) 0.0179(12) -0.0008(9) -0.0007(9) 0.0049(9)
N3 0.0135(12) 0.0149(12) 0.0219(12) 0.0014(10) -0.0032(9) 0.0065(10)
N2 0.0133(12) 0.0168(12) 0.0227(13) 0.0032(10) -0.0025(10) 0.0072(10)
N1 0.0138(11) 0.0127(11) 0.0179(12) 0.0022(9) 0.0000(9) 0.0059(9)
O1 0.0281(14) 0.0281(14) 0.032(2) 0.000 0.000 0.0141(7)
C1 0.0143(13) 0.0155(13) 0.0169(14) 0.0014(10) 0.0003(11) 0.0074(12)

loop_
_atom_type_symbol
_atom_type_description
_atom_type_scat_dispersion_real
_atom_type_scat_dispersion_imag
_atom_type_scat_source
C C 0.0033 0.0016 'International Tables Vol C Tables 4.2.6.8 and 6.1.1.4'
H H 0.0000 0.0000 'International Tables Vol C Tables 4.2.6.8 and 6.1.1.4'
N N 0.0061 0.0033 'International Tables Vol C Tables 4.2.6.8 and 6.1.1.4'
O O 0.0106 0.0060 'International Tables Vol C Tables 4.2.6.8 and 6.1.1.4'
Zn Zn 0.2839 1.4301 'International Tables Vol C Tables 4.2.6.8 and 6.1.1.4'

loop_
_geom_angle_atom_site_label_1
_geom_angle_atom_site_label_2
_geom_angle_atom_site_label_3
_geom_angle
_geom_angle_site_symmetry_1
_geom_angle_site_symmetry_3
N4 Zn1 N4 180.00(10) 5_455 2_675
N4 Zn1 N4 91.70(8) 5_455 4_575
N4 Zn1 N4 88.30(8) 2_675 4_575
N4 Zn1 N4 88.30(8) 5_455 3_465
N4 Zn1 N4 91.70(8) 2_675 3_465
N4 Zn1 N4 88.30(8) 4_575 3_465
N4 Zn1 N4 88.30(8) 5_455 .
N4 Zn1 N4 91.70(8) 2_675 .
N4 Zn1 N4 180.0 4_575 .
N4 Zn1 N4 91.70(8) 3_465 .
N4 Zn1 N4 91.70(8) 5_455 6_665
N4 Zn1 N4 88.30(8) 2_675 6_665
N4 Zn1 N4 91.70(8) 4_575 6_665
N4 Zn1 N4 180.0 3_465 6_665
N4 Zn1 N4 88.30(8) . 6_665
O1 Zn2 N1 114.19(7) . .
O1 Zn2 N1 114.19(7) . 2_665
N1 Zn2 N1 104.37(8) . 2_665
O1 Zn2 N1 114.19(7) . 3_565
N1 Zn2 N1 104.37(8) . 3_565
N1 Zn2 N1 104.37(8) 2_665 3_565
C1 N4 N3 105.3(2) . .
C1 N4 Zn1 130.59(19) . .
N3 N4 Zn1 122.67(17) . .
N2 N3 N4 109.3(2) . .
N3 N2 N1 108.9(2) . .
C1 N1 N2 105.5(2) . .
C1 N1 Zn2 134.3(2) . .
N2 N1 Zn2 120.00(17) . .
Zn2 O1 H1B 120.0 . .
Zn2 O1 H1A 120.0 . .
H1B O1 H1A 120.0 . .
N4 C1 N1 111.0(3) . .
N4 C1 H1 124.5 . .
N1 C1 H1 124.5 . .

loop_
_geom_bond_atom_site_label_1
_geom_bond_atom_site_label_2
_geom_bond_distance
_geom_bond_site_symmetry_2
Zn1 N4 2.172(2) 5_455
Zn1 N4 2.172(2) 2_675
Zn1 N4 2.172(2) 4_575
Zn1 N4 2.172(2) 3_465
Zn1 N4 2.172(2) .
Zn1 N4 2.172(2) 6_665
Zn2 O1 1.987(4) .
Zn2 N1 2.015(2) .
Zn2 N1 2.015(2) 2_665
Zn2 N1 2.015(2) 3_565
N4 C1 1.325(3) .
N4 N3 1.359(3) .
N3 N2 1.299(3) .
N2 N1 1.356(3) .
N1 C1 1.329(3) .
O1 H1B 0.8500 .
O1 H1A 0.8500 .
C1 H1 0.9500 .

loop_
_geom_hbond_atom_site_label_D
_geom_hbond_atom_site_label_H
_geom_hbond_atom_site_label_A
_geom_hbond_distance_DH
_geom_hbond_distance_HA
_geom_hbond_distance_DA
_geom_hbond_angle_DHA
_geom_hbond_site_symmetry_A
O1 H1B N3 0.85 2.45 2.994(2) 122.6 5_456
O1 H1A N3 0.85 2.36 2.994(2) 131.2 6_656
O1 H1A N2 0.85 2.50 3.102(2) 128.7 6_656
